data_1516230
loop_
_publ_author_name
'Yin, Guangwei'
'Zhu, Yuanxun'
'Zhang, Li'
'Lu, Ping'
'Wang, Yanguang'

_publ_section_title
;
 Preparation of Allenephosphoramide and Its Utility in the Preparation of
 4,9-Dihydro-2H-benzo[f]isoindoles
;
_journal_coden_ASTM ORLEF7
_journal_issue 5
_journal_name_full 'Organic Letters'
_journal_page_first 940
_journal_page_last 943
_journal_paper_doi 10.1021/ol102992n
_journal_volume 13
_journal_year 2011
_chemical_formula_sum 'C32 H32 N O3 P'
_chemical_formula_weight 509.55
_space_group_IT_number 15
_symmetry_cell_setting monoclinic
_symmetry_space_group_name_Hall '-C 2yc'
_symmetry_space_group_name_H-M 'C 1 2/c 1'
_atom_sites_solution_hydrogens geom
_atom_sites_solution_primary direct
_atom_sites_solution_secondary difmap
_audit_creation_method SHELXL-97
_cell_angle_alpha 90.00
_cell_angle_beta 125.507(17)
_cell_angle_gamma 90.00
_cell_formula_units_Z 16
_cell_length_a 42.662(5)
_cell_length_b 9.5733(6)
_cell_length_c 33.755(4)
_cell_measurement_reflns_used 30725
_cell_measurement_temperature 293(2)
_cell_measurement_theta_max 26.50
_cell_measurement_theta_min 3.21
_cell_volume 11222(3)
_computing_structure_refinement 'SHELXL-97 (Sheldrick, 1997)'
_computing_structure_solution 'SHELXS-97 (Sheldrick, 1990)'
_diffrn_ambient_temperature 293(2)
_diffrn_measured_fraction_theta_full 0.997
_diffrn_measured_fraction_theta_max 0.997
_diffrn_radiation_monochromator graphite
_diffrn_radiation_source 'fine-focus sealed tube'
_diffrn_radiation_type MoK\a
_diffrn_radiation_wavelength 0.71073
_diffrn_reflns_av_R_equivalents 0.0474
_diffrn_reflns_av_sigmaI/netI 0.1053
_diffrn_reflns_limit_h_max 53
_diffrn_reflns_limit_h_min -51
_diffrn_reflns_limit_k_max 12
_diffrn_reflns_limit_k_min -11
_diffrn_reflns_limit_l_max 42
_diffrn_reflns_limit_l_min -37
_diffrn_reflns_number 30725
_diffrn_reflns_theta_full 26.50
_diffrn_reflns_theta_max 26.50
_diffrn_reflns_theta_min 3.21
_exptl_absorpt_coefficient_mu 0.130
_exptl_absorpt_correction_T_max 0.988
_exptl_absorpt_correction_T_min 0.966
_exptl_absorpt_correction_type empirical
_exptl_crystal_colour colorless
_exptl_crystal_density_diffrn 1.206
_exptl_crystal_density_method 'not measured'
_exptl_crystal_description bloc
_exptl_crystal_F_000 4320
_exptl_crystal_size_max 0.46
_exptl_crystal_size_mid 0.22
_exptl_crystal_size_min 0.09
_refine_diff_density_max 0.388
_refine_diff_density_min -0.270
_refine_diff_density_rms 0.036
_refine_ls_extinction_method none
_refine_ls_goodness_of_fit_ref 0.842
_refine_ls_hydrogen_treatment constr
_refine_ls_matrix_type full
_refine_ls_number_parameters 667
_refine_ls_number_reflns 11572
_refine_ls_number_restraints 0
_refine_ls_restrained_S_all 0.842
_refine_ls_R_factor_all 0.1245
_refine_ls_R_factor_gt 0.0469
_refine_ls_shift/su_max 0.000
_refine_ls_shift/su_mean 0.000
_refine_ls_structure_factor_coef Fsqd
_refine_ls_weighting_details 'calc w=1/[\s^2^(Fo^2^)+(0.0467P)^2^+0.0000P] where P=(Fo^2^+2Fc^2^)/3'
_refine_ls_weighting_scheme calc
_refine_ls_wR_factor_gt 0.0965
_refine_ls_wR_factor_ref 0.1064
_reflns_number_gt 5089
_reflns_number_total 11572
_reflns_threshold_expression >2sigma(I)
_cod_duplicate_entry 1501944
_cod_data_source_file ol102992n_si_002.cif
_cod_data_source_block ygw560_174a
_cod_original_cell_volume 11222(2)
_cod_original_sg_symbol_H-M C2/c
_cod_database_code 1516230

loop_
_symmetry_equiv_pos_as_xyz
'x, y, z'
'-x, y, -z+1/2'
'x+1/2, y+1/2, z'
'-x+1/2, y+1/2, -z+1/2'
'-x, -y, -z'
'x, -y, z-1/2'
'-x+1/2, -y+1/2, -z'
'x+1/2, -y+1/2, z-1/2'

loop_
_atom_site_label
_atom_site_type_symbol
_atom_site_fract_x
_atom_site_fract_y
_atom_site_fract_z
_atom_site_U_iso_or_equiv
_atom_site_adp_type
_atom_site_occupancy
_atom_site_symmetry_multiplicity
_atom_site_calc_flag
_atom_site_refinement_flags
P1 P 0.051168(19) 0.70225(6) 0.58391(2) 0.04753(17) Uani 1 1 d .
P2 P -0.10722(2) 0.24536(7) 0.61502(2) 0.0581(2) Uani 1 1 d .
O1 O 0.01154(4) 0.68764(16) 0.56856(5) 0.0607(4) Uani 1 1 d .
O2 O 0.05911(4) 0.65909(16) 0.54576(5) 0.0582(4) Uani 1 1 d .
O3 O 0.08162(4) 0.61120(16) 0.62938(5) 0.0583(4) Uani 1 1 d .
O4 O -0.09117(5) 0.23444(17) 0.58708(6) 0.0702(5) Uani 1 1 d .
O5 O -0.08519(6) 0.16739(19) 0.66563(6) 0.0858(6) Uani 1 1 d .
O6 O -0.14784(6) 0.1776(2) 0.59023(7) 0.0840(6) Uani 1 1 d .
N1 N 0.06737(5) 0.86502(17) 0.59961(6) 0.0395(4) Uani 1 1 d .
N2 N -0.10774(5) 0.40763(17) 0.63143(6) 0.0443(5) Uani 1 1 d .
C1 C 0.02052(9) 1.2266(3) 0.69305(11) 0.0977(10) Uani 1 1 d .
H1A H 0.0427 1.2527 0.7246 0.147 Uiso 1 1 calc R
H1B H 0.0018 1.1831 0.6963 0.147 Uiso 1 1 calc R
H1C H 0.0095 1.3084 0.6730 0.147 Uiso 1 1 calc R
C2 C 0.03250(8) 1.1249(3) 0.66973(10) 0.0602(7) Uani 1 1 d .
C3 C 0.00596(7) 1.0714(3) 0.62391(9) 0.0611(7) Uani 1 1 d .
H3A H -0.0199 1.0939 0.6080 0.073 Uiso 1 1 calc R
C4 C 0.01681(7) 0.9848(2) 0.60085(8) 0.0512(6) Uani 1 1 d .
H4A H -0.0017 0.9498 0.5700 0.061 Uiso 1 1 calc R
C5 C 0.05515(6) 0.9506(2) 0.62377(7) 0.0393(5) Uani 1 1 d .
C6 C 0.08186(7) 1.0018(2) 0.66957(8) 0.0473(6) Uani 1 1 d .
H6A H 0.1077 0.9786 0.6856 0.057 Uiso 1 1 calc R
C7 C 0.07038(8) 1.0885(3) 0.69211(9) 0.0593(7) Uani 1 1 d .
H7A H 0.0888 1.1226 0.7231 0.071 Uiso 1 1 calc R
C8 C 0.10294(6) 0.9077(2) 0.60784(7) 0.0380(5) Uani 1 1 d .
C9 C 0.10410(6) 1.0526(2) 0.59251(7) 0.0384(5) Uani 1 1 d .
C10 C 0.13872(7) 1.1242(2) 0.61461(8) 0.0545(6) Uani 1 1 d .
H10A H 0.1613 1.0833 0.6404 0.065 Uiso 1 1 calc R
C11 C 0.13988(8) 1.2552(3) 0.59872(10) 0.0716(8) Uani 1 1 d .
H11A H 0.1633 1.3013 0.6134 0.086 Uiso 1 1 calc R
C12 C 0.10688(8) 1.3183(3) 0.56152(10) 0.0695(8) Uani 1 1 d .
H12A H 0.1078 1.4075 0.5513 0.083 Uiso 1 1 calc R
C13 C 0.07257(7) 1.2493(3) 0.53950(8) 0.0581(7) Uani 1 1 d .
H13A H 0.0501 1.2915 0.5140 0.070 Uiso 1 1 calc R
C14 C 0.07104(6) 1.1174(2) 0.55478(7) 0.0476(6) Uani 1 1 d .
H14A H 0.0475 1.0717 0.5395 0.057 Uiso 1 1 calc R
C15 C 0.13299(6) 0.8250(2) 0.62629(7) 0.0420(5) Uani 1 1 d .
C16 C 0.16448(6) 0.7517(2) 0.64287(7) 0.0374(5) Uani 1 1 d .
C17 C 0.19479(6) 0.7480(2) 0.69704(7) 0.0370(5) Uani 1 1 d .
C18 C 0.18967(7) 0.6651(2) 0.72630(8) 0.0565(7) Uani 1 1 d .
H18A H 0.1672 0.6133 0.7127 0.068 Uiso 1 1 calc R
C19 C 0.21802(9) 0.6590(3) 0.77609(9) 0.0683(8) Uani 1 1 d .
H19A H 0.2147 0.6016 0.7956 0.082 Uiso 1 1 calc R
C20 C 0.25057(8) 0.7364(3) 0.79634(9) 0.0695(8) Uani 1 1 d .
H20A H 0.2695 0.7319 0.8297 0.083 Uiso 1 1 calc R
C21 C 0.25565(7) 0.8202(3) 0.76813(9) 0.0681(8) Uani 1 1 d .
H21A H 0.2779 0.8737 0.7823 0.082 Uiso 1 1 calc R
C22 C 0.22789(7) 0.8265(3) 0.71835(8) 0.0562(7) Uani 1 1 d .
H22A H 0.2316 0.8840 0.6992 0.067 Uiso 1 1 calc R
C23 C 0.17156(6) 0.6713(2) 0.61117(7) 0.0373(5) Uani 1 1 d .
C24 C 0.20394(6) 0.5875(2) 0.63066(8) 0.0440(6) Uani 1 1 d .
H24A H 0.2213 0.5801 0.6643 0.053 Uiso 1 1 calc R
C25 C 0.21073(7) 0.5152(2) 0.60097(9) 0.0578(7) Uani 1 1 d .
H25A H 0.2327 0.4606 0.6146 0.069 Uiso 1 1 calc R
C26 C 0.18512(8) 0.5237(3) 0.55142(10) 0.0652(7) Uani 1 1 d .
H26A H 0.1896 0.4739 0.5315 0.078 Uiso 1 1 calc R
C27 C 0.15283(8) 0.6057(3) 0.53108(8) 0.0653(7) Uani 1 1 d .
H27A H 0.1355 0.6117 0.4974 0.078 Uiso 1 1 calc R
C28 C 0.14608(7) 0.6791(3) 0.56060(8) 0.0537(6) Uani 1 1 d .
H28A H 0.1242 0.7347 0.5466 0.064 Uiso 1 1 calc R
C29 C 0.03357(10) 0.7049(4) 0.49617(10) 0.1062(12) Uani 1 1 d .
H29A H 0.0379 0.8035 0.4944 0.127 Uiso 1 1 calc R
H29B H 0.0072 0.6940 0.4857 0.127 Uiso 1 1 calc R
C30 C 0.03862(8) 0.6289(3) 0.46329(9) 0.0821(9) Uani 1 1 d .
H30A H 0.0211 0.6643 0.4309 0.123 Uiso 1 1 calc R
H30B H 0.0335 0.5316 0.4640 0.123 Uiso 1 1 calc R
H30C H 0.0646 0.6402 0.4732 0.123 Uiso 1 1 calc R
C31 C 0.07249(9) 0.4681(3) 0.63335(10) 0.0828(9) Uani 1 1 d .
H31A H 0.0626 0.4187 0.6032 0.099 Uiso 1 1 calc R
H31B H 0.0529 0.4671 0.6394 0.099 Uiso 1 1 calc R
C32 C 0.10772(10) 0.3986(3) 0.67377(11) 0.1094(12) Uani 1 1 d .
H32A H 0.1020 0.3033 0.6761 0.164 Uiso 1 1 calc R
H32B H 0.1170 0.4463 0.7037 0.164 Uiso 1 1 calc R
H32C H 0.1271 0.4011 0.6678 0.164 Uiso 1 1 calc R
C33 C -0.09681(9) 0.8906(3) 0.53781(9) 0.0802(9) Uani 1 1 d .
H33A H -0.1197 0.9459 0.5239 0.120 Uiso 1 1 calc R
H33B H -0.0940 0.8631 0.5127 0.120 Uiso 1 1 calc R
H33C H -0.0748 0.9445 0.5619 0.120 Uiso 1 1 calc R
C34 C -0.09987(8) 0.7618(3) 0.56129(8) 0.0553(6) Uani 1 1 d .
C35 C -0.07073(8) 0.6645(3) 0.58422(9) 0.0616(7) Uani 1 1 d .
H35A H -0.0490 0.6773 0.5844 0.074 Uiso 1 1 calc R
C36 C -0.07280(7) 0.5480(3) 0.60698(8) 0.0546(6) Uani 1 1 d .
H36A H -0.0525 0.4845 0.6224 0.065 Uiso 1 1 calc R
C37 C -0.10478(7) 0.5261(2) 0.60679(7) 0.0432(6) Uani 1 1 d .
C38 C -0.13440(7) 0.6209(3) 0.58330(8) 0.0538(6) Uani 1 1 d .
H38A H -0.1565 0.6066 0.5821 0.065 Uiso 1 1 calc R
C39 C -0.13151(8) 0.7380(3) 0.56134(8) 0.0597(7) Uani 1 1 d .
H39A H -0.1516 0.8021 0.5462 0.072 Uiso 1 1 calc R
C40 C -0.12150(7) 0.4418(2) 0.66065(7) 0.0411(5) Uani 1 1 d .
C41 C -0.09609(7) 0.5335(2) 0.70363(7) 0.0434(6) Uani 1 1 d .
C42 C -0.05676(8) 0.5368(2) 0.72732(8) 0.0563(7) Uani 1 1 d .
H42A H -0.0457 0.4836 0.7154 0.068 Uiso 1 1 calc R
C43 C -0.03330(8) 0.6181(3) 0.76874(9) 0.0692(7) Uani 1 1 d .
H43A H -0.0068 0.6186 0.7844 0.083 Uiso 1 1 calc R
C44 C -0.04946(10) 0.6974(3) 0.78625(10) 0.0775(8) Uani 1 1 d .
H44A H -0.0339 0.7518 0.8139 0.093 Uiso 1 1 calc R
C45 C -0.08810(10) 0.6964(3) 0.76322(11) 0.0856(9) Uani 1 1 d .
H45A H -0.0990 0.7509 0.7751 0.103 Uiso 1 1 calc R
C46 C -0.11139(8) 0.6153(3) 0.72243(9) 0.0674(7) Uani 1 1 d .
H46A H -0.1379 0.6154 0.7072 0.081 Uiso 1 1 calc R
C47 C -0.15417(7) 0.3973(2) 0.65090(7) 0.0460(6) Uani 1 1 d .
C48 C -0.18522(7) 0.3626(2) 0.64809(7) 0.0437(6) Uani 1 1 d .
C49 C -0.22065(7) 0.4525(2) 0.62124(7) 0.0427(6) Uani 1 1 d .
C50 C -0.21916(8) 0.5885(3) 0.60801(8) 0.0570(6) Uani 1 1 d .
H50A H -0.1959 0.6234 0.6156 0.068 Uiso 1 1 calc R
C51 C -0.25138(9) 0.6729(3) 0.58380(9) 0.0648(7) Uani 1 1 d .
H51A H -0.2497 0.7631 0.5749 0.078 Uiso 1 1 calc R
C52 C -0.28589(8) 0.6240(3) 0.57279(9) 0.0652(7) Uani 1 1 d .
H52A H -0.3076 0.6811 0.5570 0.078 Uiso 1 1 calc R
C53 C -0.28797(8) 0.4902(3) 0.58545(9) 0.0648(7) Uani 1 1 d .
H53A H -0.3113 0.4564 0.5780 0.078 Uiso 1 1 calc R
C54 C -0.25581(7) 0.4046(3) 0.60921(8) 0.0533(6) Uani 1 1 d .
H54A H -0.2579 0.3137 0.6172 0.064 Uiso 1 1 calc R
C55 C -0.18477(6) 0.2327(2) 0.67297(7) 0.0449(6) Uani 1 1 d .
C56 C -0.19163(7) 0.2395(3) 0.70810(8) 0.0615(7) Uani 1 1 d .
H56A H -0.1977 0.3249 0.7152 0.074 Uiso 1 1 calc R
C57 C -0.18954(8) 0.1214(4) 0.73294(9) 0.0741(8) Uani 1 1 d .
H57A H -0.1942 0.1278 0.7566 0.089 Uiso 1 1 calc R
C58 C -0.18087(7) -0.0030(3) 0.72306(10) 0.0745(8) Uani 1 1 d .
H58A H -0.1795 -0.0823 0.7400 0.089 Uiso 1 1 calc R
C59 C -0.17411(8) -0.0131(3) 0.68834(11) 0.0803(8) Uani 1 1 d .
H59A H -0.1683 -0.0993 0.6814 0.096 Uiso 1 1 calc R
C60 C -0.17587(8) 0.1054(3) 0.66341(9) 0.0660(7) Uani 1 1 d .
H60A H -0.1710 0.0983 0.6400 0.079 Uiso 1 1 calc R
C61 C -0.08284(16) 0.0173(5) 0.67047(17) 0.179(2) Uani 1 1 d .
H61B H -0.0943 -0.0053 0.6875 0.215 Uiso 1 1 calc R
H61A H -0.1004 -0.0183 0.6377 0.215 Uiso 1 1 calc R
C62 C -0.05613(19) -0.0513(6) 0.6878(2) 0.232(3) Uani 1 1 d .
H62A H -0.0633 -0.1474 0.6857 0.348 Uiso 1 1 calc R
H62B H -0.0382 -0.0257 0.7214 0.348 Uiso 1 1 calc R
H62C H -0.0444 -0.0385 0.6710 0.348 Uiso 1 1 calc R
C63 C -0.17703(10) 0.1908(4) 0.53971(11) 0.1180(13) Uani 1 1 d .
H63A H -0.1672 0.1611 0.5213 0.142 Uiso 1 1 calc R
H63B H -0.1849 0.2878 0.5318 0.142 Uiso 1 1 calc R
C64 C -0.21032(11) 0.1038(5) 0.52659(13) 0.1475(16) Uani 1 1 d .
H64A H -0.2300 0.1114 0.4923 0.221 Uiso 1 1 calc R
H64B H -0.2203 0.1351 0.5443 0.221 Uiso 1 1 calc R
H64C H -0.2023 0.0081 0.5347 0.221 Uiso 1 1 calc R

loop_
_atom_site_aniso_label
_atom_site_aniso_U_11
_atom_site_aniso_U_22
_atom_site_aniso_U_33
_atom_site_aniso_U_23
_atom_site_aniso_U_13
_atom_site_aniso_U_12
P1 0.0422(4) 0.0449(4) 0.0492(3) -0.0048(3) 0.0229(3) -0.0078(3)
P2 0.0731(5) 0.0462(4) 0.0660(4) -0.0099(3) 0.0467(4) -0.0022(4)
O1 0.0403(10) 0.0616(11) 0.0719(10) -0.0119(8) 0.0278(9) -0.0162(8)
O2 0.0536(11) 0.0624(11) 0.0497(9) -0.0063(8) 0.0250(9) 0.0006(8)
O3 0.0551(11) 0.0440(10) 0.0625(10) 0.0066(8) 0.0265(9) -0.0071(8)
O4 0.0900(14) 0.0632(12) 0.0846(11) -0.0141(9) 0.0663(11) 0.0029(10)
O5 0.1278(18) 0.0495(12) 0.0889(13) 0.0126(10) 0.0679(13) 0.0207(12)
O6 0.0861(15) 0.0918(14) 0.0813(13) -0.0325(11) 0.0528(12) -0.0325(12)
N1 0.0285(11) 0.0403(11) 0.0456(10) 0.0010(8) 0.0192(9) -0.0018(8)
N2 0.0562(13) 0.0364(11) 0.0527(10) 0.0004(9) 0.0388(10) 0.0015(9)
C1 0.116(3) 0.090(2) 0.114(2) -0.0197(19) 0.082(2) 0.008(2)
C2 0.067(2) 0.0537(17) 0.0717(18) -0.0020(14) 0.0470(17) 0.0024(14)
C3 0.0464(17) 0.0671(18) 0.0731(17) 0.0030(14) 0.0367(15) 0.0101(14)
C4 0.0395(16) 0.0559(16) 0.0534(14) 0.0007(12) 0.0243(13) 0.0024(12)
C5 0.0395(15) 0.0363(13) 0.0426(13) 0.0045(10) 0.0240(12) -0.0006(11)
C6 0.0437(15) 0.0480(15) 0.0470(14) 0.0043(11) 0.0245(13) 0.0012(12)
C7 0.066(2) 0.0573(17) 0.0517(14) -0.0070(13) 0.0328(15) -0.0130(14)
C8 0.0312(14) 0.0391(14) 0.0363(11) -0.0012(10) 0.0154(11) 0.0008(11)
C9 0.0313(14) 0.0408(14) 0.0411(12) 0.0022(10) 0.0199(11) 0.0022(11)
C10 0.0375(16) 0.0481(16) 0.0613(15) 0.0061(12) 0.0191(13) 0.0009(12)
C11 0.0479(18) 0.0575(18) 0.096(2) 0.0099(16) 0.0346(17) -0.0108(15)
C12 0.067(2) 0.0484(17) 0.098(2) 0.0218(15) 0.0507(18) 0.0014(16)
C13 0.0499(18) 0.0571(17) 0.0640(15) 0.0217(13) 0.0311(14) 0.0120(14)
C14 0.0354(15) 0.0506(16) 0.0500(13) 0.0073(12) 0.0208(12) 0.0013(12)
C15 0.0368(15) 0.0401(14) 0.0442(12) -0.0001(11) 0.0207(12) -0.0035(12)
C16 0.0321(13) 0.0340(12) 0.0408(12) 0.0040(10) 0.0181(11) -0.0013(11)
C17 0.0337(14) 0.0322(12) 0.0427(12) -0.0029(10) 0.0207(11) 0.0035(11)
C18 0.0632(18) 0.0454(15) 0.0525(15) 0.0017(12) 0.0289(14) -0.0085(13)
C19 0.092(2) 0.0571(18) 0.0516(16) 0.0086(13) 0.0389(17) 0.0056(16)
C20 0.060(2) 0.085(2) 0.0409(14) -0.0075(15) 0.0169(15) 0.0163(17)
C21 0.0450(17) 0.097(2) 0.0532(16) -0.0215(15) 0.0236(15) -0.0124(15)
C22 0.0471(17) 0.0708(18) 0.0497(15) -0.0082(12) 0.0276(14) -0.0134(14)
C23 0.0337(14) 0.0347(13) 0.0408(12) 0.0001(10) 0.0201(11) -0.0057(11)
C24 0.0438(15) 0.0400(14) 0.0439(12) 0.0000(11) 0.0230(12) -0.0001(12)
C25 0.0649(18) 0.0495(16) 0.0659(17) 0.0010(13) 0.0420(16) 0.0062(13)
C26 0.078(2) 0.0671(19) 0.0680(18) -0.0120(15) 0.0519(18) -0.0063(16)
C27 0.068(2) 0.083(2) 0.0416(14) -0.0076(14) 0.0297(15) -0.0155(17)
C28 0.0436(16) 0.0643(17) 0.0458(14) 0.0045(12) 0.0217(13) -0.0004(12)
C29 0.100(3) 0.150(3) 0.0620(18) 0.0220(19) 0.0433(19) 0.054(2)
C30 0.085(2) 0.088(2) 0.0614(16) -0.0128(15) 0.0357(17) -0.0125(17)
C31 0.092(2) 0.0532(19) 0.085(2) 0.0053(15) 0.0415(19) -0.0126(16)
C32 0.118(3) 0.052(2) 0.117(3) 0.0241(18) 0.045(2) -0.0027(19)
C33 0.114(3) 0.0628(19) 0.0877(19) 0.0015(15) 0.072(2) -0.0145(17)
C34 0.075(2) 0.0502(16) 0.0537(14) -0.0074(12) 0.0449(15) -0.0095(15)
C35 0.070(2) 0.0670(19) 0.0706(16) -0.0059(15) 0.0541(16) -0.0104(16)
C36 0.0527(17) 0.0573(17) 0.0634(15) 0.0033(12) 0.0393(14) 0.0066(13)
C37 0.0499(16) 0.0420(14) 0.0444(12) -0.0032(11) 0.0311(12) 0.0005(12)
C38 0.0560(17) 0.0580(17) 0.0603(15) 0.0078(13) 0.0410(14) 0.0037(14)
C39 0.0665(19) 0.0566(17) 0.0628(15) 0.0141(13) 0.0414(15) 0.0160(14)
C40 0.0503(16) 0.0349(13) 0.0477(13) 0.0040(10) 0.0339(13) 0.0032(11)
C41 0.0529(17) 0.0375(14) 0.0476(13) 0.0034(11) 0.0337(13) 0.0026(12)
C42 0.0625(19) 0.0551(16) 0.0568(15) -0.0055(13) 0.0377(15) 0.0003(14)
C43 0.0559(19) 0.079(2) 0.0603(16) -0.0069(15) 0.0266(15) -0.0055(15)
C44 0.081(2) 0.080(2) 0.0615(17) -0.0246(15) 0.0360(18) -0.0145(18)
C45 0.091(3) 0.091(2) 0.086(2) -0.0377(18) 0.057(2) -0.0082(19)
C46 0.0636(19) 0.0725(19) 0.0753(17) -0.0212(15) 0.0455(16) -0.0047(15)
C47 0.0565(18) 0.0390(14) 0.0494(13) 0.0002(11) 0.0347(13) 0.0000(12)
C48 0.0517(17) 0.0386(14) 0.0464(13) -0.0034(10) 0.0316(13) -0.0037(12)
C49 0.0527(17) 0.0394(14) 0.0429(12) -0.0018(10) 0.0316(12) -0.0041(12)
C50 0.0606(18) 0.0494(17) 0.0741(16) 0.0027(13) 0.0466(15) -0.0027(14)
C51 0.075(2) 0.0484(16) 0.0803(18) 0.0144(14) 0.0505(17) 0.0120(16)
C52 0.059(2) 0.064(2) 0.0673(16) 0.0089(14) 0.0339(15) 0.0140(15)
C53 0.0488(18) 0.067(2) 0.0684(16) 0.0014(15) 0.0283(15) -0.0029(15)
C54 0.0555(18) 0.0476(16) 0.0558(14) 0.0034(12) 0.0318(14) -0.0042(14)
C55 0.0413(15) 0.0438(15) 0.0461(12) 0.0051(11) 0.0234(12) -0.0031(11)
C56 0.0678(19) 0.0599(18) 0.0629(15) 0.0130(13) 0.0414(15) 0.0022(14)
C57 0.067(2) 0.091(2) 0.0647(17) 0.0231(17) 0.0387(16) -0.0001(17)
C58 0.0530(19) 0.074(2) 0.0765(19) 0.0338(17) 0.0262(16) -0.0042(16)
C59 0.088(2) 0.0460(18) 0.098(2) 0.0134(16) 0.0489(19) 0.0029(15)
C60 0.080(2) 0.0499(18) 0.0743(17) 0.0071(14) 0.0483(16) -0.0011(14)
C61 0.194(6) 0.114(4) 0.145(4) 0.020(3) 0.050(4) 0.089(4)
C62 0.237(8) 0.108(4) 0.216(6) 0.015(4) 0.055(5) 0.045(4)
C63 0.086(3) 0.182(4) 0.073(2) 0.028(2) 0.040(2) 0.000(3)
C64 0.101(3) 0.217(5) 0.107(3) -0.051(3) 0.051(3) -0.052(3)

loop_
_atom_type_symbol
_atom_type_description
_atom_type_scat_dispersion_real
_atom_type_scat_dispersion_imag
_atom_type_scat_source
C C 0.0033 0.0016 'International Tables Vol C Tables 4.2.6.8 and 6.1.1.4'
H H 0.0000 0.0000 'International Tables Vol C Tables 4.2.6.8 and 6.1.1.4'
N N 0.0061 0.0033 'International Tables Vol C Tables 4.2.6.8 and 6.1.1.4'
O O 0.0106 0.0060 'International Tables Vol C Tables 4.2.6.8 and 6.1.1.4'
P P 0.1023 0.0942 'International Tables Vol C Tables 4.2.6.8 and 6.1.1.4'

loop_
_geom_angle_atom_site_label_1
_geom_angle_atom_site_label_2
_geom_angle_atom_site_label_3
_geom_angle
O1 P1 O2 116.26(9)
O1 P1 O3 114.97(9)
O2 P1 O3 101.84(9)
O1 P1 N1 112.63(9)
O2 P1 N1 105.14(9)
O3 P1 N1 104.65(9)
O4 P2 O6 114.59(10)
O4 P2 O5 117.30(11)
O6 P2 O5 99.26(11)
O4 P2 N2 112.80(9)
O6 P2 N2 110.06(10)
O5 P2 N2 101.35(9)
C29 O2 P1 119.86(16)
C31 O3 P1 119.86(15)
C61 O5 P2 123.5(2)
C63 O6 P2 122.2(2)
C8 N1 C5 114.56(16)
C8 N1 P1 121.76(14)
C5 N1 P1 119.38(14)
C40 N2 C37 114.66(16)
C40 N2 P2 122.02(14)
C37 N2 P2 121.22(13)
C7 C2 C3 117.4(2)
C7 C2 C1 121.4(2)
C3 C2 C1 121.1(3)
C2 C3 C4 121.8(2)
C5 C4 C3 119.9(2)
C6 C5 C4 119.0(2)
C6 C5 N1 120.1(2)
C4 C5 N1 120.92(19)
C5 C6 C7 120.2(2)
C2 C7 C6 121.7(2)
C15 C8 N1 123.4(2)
C15 C8 C9 120.3(2)
N1 C8 C9 116.25(17)
C14 C9 C10 118.1(2)
C14 C9 C8 121.04(19)
C10 C9 C8 120.81(19)
C11 C10 C9 120.6(2)
C12 C11 C10 120.6(2)
C13 C12 C11 119.5(2)
C12 C13 C14 120.5(2)
C13 C14 C9 120.7(2)
C8 C15 C16 173.8(2)
C15 C16 C23 123.64(19)
C15 C16 C17 118.20(18)
C23 C16 C17 118.15(18)
C22 C17 C18 118.7(2)
C22 C17 C16 121.18(19)
C18 C17 C16 120.10(19)
C17 C18 C19 120.1(2)
C20 C19 C18 120.2(2)
C21 C20 C19 120.3(2)
C20 C21 C22 120.3(2)
C17 C22 C21 120.3(2)
C24 C23 C28 117.7(2)
C24 C23 C16 121.39(18)
C28 C23 C16 120.9(2)
C25 C24 C23 121.1(2)
C26 C25 C24 120.1(2)
C25 C26 C27 120.1(2)
C26 C27 C28 120.0(2)
C27 C28 C23 121.0(2)
O2 C29 C30 113.0(2)
O3 C31 C32 109.1(2)
C39 C34 C35 117.1(2)
C39 C34 C33 121.4(2)
C35 C34 C33 121.5(2)
C34 C35 C36 121.9(2)
C37 C36 C35 120.1(2)
C38 C37 C36 118.6(2)
C38 C37 N2 119.3(2)
C36 C37 N2 122.1(2)
C37 C38 C39 120.3(2)
C34 C39 C38 121.9(2)
C47 C40 N2 123.41(19)
C47 C40 C41 120.31(19)
N2 C40 C41 116.27(19)
C42 C41 C46 117.4(2)
C42 C41 C40 122.0(2)
C46 C41 C40 120.5(2)
C41 C42 C43 121.3(2)
C44 C43 C42 119.7(3)
C45 C44 C43 119.9(2)
C44 C45 C46 120.6(3)
C45 C46 C41 121.2(3)
C40 C47 C48 170.2(2)
C47 C48 C55 119.1(2)
C47 C48 C49 121.2(2)
C55 C48 C49 119.7(2)
C54 C49 C50 117.4(2)
C54 C49 C48 121.8(2)
C50 C49 C48 120.9(2)
C51 C50 C49 121.6(2)
C52 C51 C50 120.2(2)
C53 C52 C51 119.2(2)
C52 C53 C54 120.8(2)
C49 C54 C53 120.9(2)
C60 C55 C56 118.1(2)
C60 C55 C48 121.5(2)
C56 C55 C48 120.3(2)
C55 C56 C57 120.9(2)
C58 C57 C56 120.3(3)
C57 C58 C59 120.1(3)
C58 C59 C60 119.9(3)
C55 C60 C59 120.6(2)
C62 C61 O5 128.0(6)
O6 C63 C64 109.3(3)

loop_
_geom_bond_atom_site_label_1
_geom_bond_atom_site_label_2
_geom_bond_distance
P1 O1 1.4590(16)
P1 O2 1.5653(15)
P1 O3 1.5771(16)
P1 N1 1.6617(18)
P2 O4 1.4556(16)
P2 O6 1.5621(19)
P2 O5 1.5794(18)
P2 N2 1.6537(17)
O2 C29 1.437(3)
O3 C31 1.451(3)
O5 C61 1.443(5)
O6 C63 1.417(3)
N1 C8 1.434(3)
N1 C5 1.450(2)
N2 C40 1.448(2)
N2 C37 1.455(3)
C1 C2 1.515(3)
C2 C7 1.373(3)
C2 C3 1.379(3)
C3 C4 1.387(3)
C4 C5 1.382(3)
C5 C6 1.372(3)
C6 C7 1.393(3)
C8 C15 1.315(3)
C8 C9 1.491(3)
C9 C14 1.382(3)
C9 C10 1.389(3)
C10 C11 1.376(3)
C11 C12 1.368(3)
C12 C13 1.367(3)
C13 C14 1.380(3)
C15 C16 1.318(3)
C16 C23 1.485(3)
C16 C17 1.507(3)
C17 C22 1.377(3)
C17 C18 1.379(3)
C18 C19 1.389(3)
C19 C20 1.357(4)
C20 C21 1.355(3)
C21 C22 1.385(3)
C23 C24 1.389(3)
C23 C28 1.395(3)
C24 C25 1.380(3)
C25 C26 1.369(3)
C26 C27 1.373(3)
C27 C28 1.379(3)
C29 C30 1.444(3)
C31 C32 1.477(4)
C33 C34 1.512(3)
C34 C39 1.370(3)
C34 C35 1.376(3)
C35 C36 1.386(3)
C36 C37 1.377(3)
C37 C38 1.373(3)
C38 C39 1.388(3)
C40 C47 1.304(3)
C40 C41 1.491(3)
C41 C42 1.377(3)
C41 C46 1.387(3)
C42 C43 1.392(3)
C43 C44 1.369(3)
C44 C45 1.354(4)
C45 C46 1.377(3)
C47 C48 1.315(3)
C48 C55 1.494(3)
C48 C49 1.502(3)
C49 C54 1.385(3)
C49 C50 1.390(3)
C50 C51 1.380(3)
C51 C52 1.374(3)
C52 C53 1.369(3)
C53 C54 1.385(3)
C55 C60 1.370(3)
C55 C56 1.378(3)
C56 C57 1.379(3)
C57 C58 1.346(4)
C58 C59 1.363(4)
C59 C60 1.389(3)
C61 C62 1.139(6)
C63 C64 1.476(4)
